data_4503277
loop_
_publ_author_name
'Li, Shun-Li'
'Lan, Ya-Qian'
'Ma, Jian-Fang'
'Yang, Jin'
'Wei, Guo-Hua'
'Zhang, Lai-Ping'
'Su, Zhong-Min'

_publ_section_title
;
 Structures and Luminescent Properties of Seven Coordination Polymers of
 Zinc(II) and Cadmium(II) with 3,3&#x2032;,4,4&#x2032;-Benzophenone
 Tetracarboxylate Anion and Bis(imidazole)
;
_journal_issue 2
_journal_name_full 'Crystal Growth &amp; Design'
_journal_page_first 675
_journal_paper_doi 10.1021/cg7009385
_journal_volume 8
_journal_year 2008
_chemical_formula_sum 'C31 H31 N4 O11 Zn2.5'
_chemical_formula_weight 799.02
_chemical_name_systematic
;
 ?
;
_space_group_IT_number 2
_symmetry_cell_setting triclinic
_symmetry_space_group_name_Hall '-P 1'
_symmetry_space_group_name_H-M 'P -1'
_atom_sites_solution_hydrogens geom
_atom_sites_solution_primary direct
_atom_sites_solution_secondary difmap
_audit_creation_method SHELXL-97
_cell_angle_alpha 74.2110(10)
_cell_angle_beta 72.8770(10)
_cell_angle_gamma 80.5940(10)
_cell_formula_units_Z 2
_cell_length_a 10.6480(8)
_cell_length_b 11.7180(9)
_cell_length_c 13.6380(10)
_cell_measurement_temperature 293(2)
_cell_measurement_theta_max 28.37
_cell_measurement_theta_min 2.01
_cell_volume 1558.4(2)
_computing_cell_refinement 'SMART (Bruker, 1997)'
_computing_data_collection 'SMART (Bruker, 1997)'
_computing_data_reduction SAINT
_computing_molecular_graphics 'SHELXTL-PLUS (Sheldrick, 1990)'
_computing_publication_material SHELXL-97
_computing_structure_refinement 'SHELXL-97 (Sheldrick, 1997)'
_computing_structure_solution 'SHELXS-97(Sheldrick, 1997)'
_diffrn_ambient_temperature 293(2)
_diffrn_measured_fraction_theta_full 0.991
_diffrn_measured_fraction_theta_max 0.917
_diffrn_measurement_device_type 'Bruker APEX CCD area-detector'
_diffrn_measurement_method '\w scans'
_diffrn_radiation_monochromator graphite
_diffrn_radiation_source 'fine-focus sealed tube'
_diffrn_radiation_type MoK\a
_diffrn_radiation_wavelength 0.71069
_diffrn_reflns_av_R_equivalents 0.0212
_diffrn_reflns_av_sigmaI/netI 0.0430
_diffrn_reflns_limit_h_max 12
_diffrn_reflns_limit_h_min -13
_diffrn_reflns_limit_k_max 13
_diffrn_reflns_limit_k_min -15
_diffrn_reflns_limit_l_max 14
_diffrn_reflns_limit_l_min -18
_diffrn_reflns_number 9756
_diffrn_reflns_theta_full 25.00
_diffrn_reflns_theta_max 28.37
_diffrn_reflns_theta_min 2.01
_diffrn_standards_number 0
_exptl_absorpt_coefficient_mu 1.984
_exptl_absorpt_correction_T_max 0.631
_exptl_absorpt_correction_T_min 0.590
_exptl_absorpt_correction_type multi-scan
_exptl_absorpt_process_details 'SADABS(Sheldrick, 1996)'
_exptl_crystal_colour colorless
_exptl_crystal_density_diffrn 1.703
_exptl_crystal_density_method 'not measured'
_exptl_crystal_description block
_exptl_crystal_F_000 816
_exptl_crystal_size_max 0.44
_exptl_crystal_size_mid 0.39
_exptl_crystal_size_min 0.35
_refine_diff_density_max 0.601
_refine_diff_density_min -0.857
_refine_diff_density_rms 0.084
_refine_ls_extinction_method none
_refine_ls_goodness_of_fit_ref 1.046
_refine_ls_hydrogen_treatment mixed
_refine_ls_matrix_type full
_refine_ls_number_parameters 448
_refine_ls_number_reflns 7174
_refine_ls_number_restraints 0
_refine_ls_restrained_S_all 1.046
_refine_ls_R_factor_all 0.0395
_refine_ls_R_factor_gt 0.0333
_refine_ls_shift/su_max 0.001
_refine_ls_shift/su_mean 0.000
_refine_ls_structure_factor_coef Fsqd
_refine_ls_weighting_details 'calc w=1/[\s^2^(Fo^2^)+(0.0476P)^2^+0.3492P] where P=(Fo^2^+2Fc^2^)/3'
_refine_ls_weighting_scheme calc
_refine_ls_wR_factor_gt 0.0878
_refine_ls_wR_factor_ref 0.0905
_reflns_number_gt 6162
_reflns_number_total 7174
_reflns_threshold_expression >2sigma(I)
_cod_data_source_file cg7009385-file001.cif
_cod_data_source_block 4
_cod_depositor_comments
;
The following automatic conversions were performed:

'_symmetry_cell_setting' value 'Triclinic' changed to 'triclinic'
according to /home/saulius/struct/CIF-dictionaries/cif_core.dic
dictionary named 'cif_core.dic' version 2.4.1 from 2010-06-29.

Automatic conversion script
Id: cif_fix_values 1715 2011-07-08 13:25:40Z adriana 
;
_cod_original_sg_symbol_Hall -P1
_cod_original_sg_symbol_H-M P-1
_cod_original_formula_sum 'C31 H31 N4 O11 Zn2.50'
_cod_database_code 4503277

loop_
_symmetry_equiv_pos_as_xyz
'x, y, z'
'-x, -y, -z'

loop_
_atom_site_label
_atom_site_type_symbol
_atom_site_fract_x
_atom_site_fract_y
_atom_site_fract_z
_atom_site_U_iso_or_equiv
_atom_site_adp_type
_atom_site_occupancy
_atom_site_symmetry_multiplicity
_atom_site_calc_flag
_atom_site_refinement_flags
Zn1 Zn 0.5000 0.0000 1.0000 0.01806(9) Uani 1 2 d S
Zn2 Zn 0.34607(2) 0.16379(2) 0.78823(2) 0.01939(8) Uani 1 1 d .
Zn3 Zn 0.38926(3) -0.14979(2) 0.87517(2) 0.01930(8) Uani 1 1 d .
C1 C 0.3865(3) 0.1358(3) 0.5702(2) 0.0373(6) Uani 1 1 d .
H1 H 0.4775 0.1310 0.5591 0.045 Uiso 1 1 calc R
C2 C 0.3242(3) 0.1314(3) 0.4989(2) 0.0473(8) Uani 1 1 d .
H2 H 0.3634 0.1236 0.4302 0.057 Uiso 1 1 calc R
C3 C 0.1760(3) 0.1511(2) 0.6466(2) 0.0293(5) Uani 1 1 d .
C4 C 0.0468(3) 0.1651(3) 0.7242(2) 0.0413(7) Uani 1 1 d .
H4A H -0.0043 0.2341 0.6926 0.050 Uiso 1 1 calc R
H4B H 0.0628 0.1820 0.7851 0.050 Uiso 1 1 calc R
C5 C -0.0372(3) 0.0594(4) 0.7633(3) 0.0572(9) Uani 1 1 d .
H5A H -0.1179 0.0782 0.8129 0.086 Uiso 1 1 calc R
H5B H 0.0106 -0.0093 0.7970 0.086 Uiso 1 1 calc R
H5C H -0.0569 0.0431 0.7044 0.086 Uiso 1 1 calc R
C6 C 0.0846(4) 0.1325(3) 0.5019(3) 0.0539(9) Uani 1 1 d .
H6A H 0.1057 0.1742 0.4279 0.065 Uiso 1 1 calc R
H6B H 0.0033 0.1714 0.5378 0.065 Uiso 1 1 calc R
C7 C 0.0644(3) 0.0044(3) 0.5116(3) 0.0539(9) Uani 1 1 d .
H7A H 0.0636 -0.0417 0.5826 0.065 Uiso 1 1 calc R
H7B H 0.1374 -0.0291 0.4627 0.065 Uiso 1 1 calc R
C8 C 0.3056(3) -0.1689(2) 0.68771(19) 0.0261(5) Uani 1 1 d .
H8 H 0.2664 -0.0911 0.6784 0.031 Uiso 1 1 calc R
C9 C 0.3076(3) -0.2452(2) 0.6284(2) 0.0298(6) Uani 1 1 d .
H9 H 0.2716 -0.2297 0.5712 0.036 Uiso 1 1 calc R
C10 C 0.4108(2) -0.3347(2) 0.75092(17) 0.0186(4) Uani 1 1 d .
C11 C 0.4817(2) -0.4293(2) 0.8182(2) 0.0271(5) Uani 1 1 d .
H11A H 0.5291 -0.3917 0.8500 0.033 Uiso 1 1 calc R
H11B H 0.5462 -0.4751 0.7737 0.033 Uiso 1 1 calc R
C12 C 0.3917(3) -0.5137(3) 0.9054(2) 0.0409(7) Uani 1 1 d .
H12A H 0.4435 -0.5722 0.9454 0.061 Uiso 1 1 calc R
H12B H 0.3457 -0.5527 0.8748 0.061 Uiso 1 1 calc R
H12C H 0.3290 -0.4695 0.9512 0.061 Uiso 1 1 calc R
C13 C 0.3962(3) -0.4586(2) 0.6295(2) 0.0276(5) Uani 1 1 d .
H13A H 0.3132 -0.4773 0.6244 0.033 Uiso 1 1 calc R
H13B H 0.4278 -0.5245 0.6797 0.033 Uiso 1 1 calc R
C14 C 0.4955(2) -0.4459(2) 0.52225(19) 0.0266(5) Uani 1 1 d .
H14A H 0.5815 -0.4373 0.5288 0.032 Uiso 1 1 calc R
H14B H 0.4695 -0.3747 0.4738 0.032 Uiso 1 1 calc R
C15 C 0.7260(2) 0.3114(2) 0.80296(17) 0.0183(4) Uani 1 1 d .
C16 C 0.7074(2) 0.3035(2) 0.70756(18) 0.0190(4) Uani 1 1 d .
C17 C 0.7719(2) 0.3756(2) 0.61376(18) 0.0242(5) Uani 1 1 d .
H17 H 0.7585 0.3709 0.5507 0.029 Uiso 1 1 calc R
C18 C 0.8562(2) 0.4547(2) 0.61197(18) 0.0249(5) Uani 1 1 d .
H18 H 0.8994 0.5023 0.5481 0.030 Uiso 1 1 calc R
C19 C 0.8759(2) 0.4626(2) 0.70605(18) 0.0200(4) Uani 1 1 d .
C20 C 0.8094(2) 0.3925(2) 0.80082(18) 0.0198(4) Uani 1 1 d .
H20 H 0.8206 0.3997 0.8639 0.024 Uiso 1 1 calc R
C21 C 0.6638(2) 0.2313(2) 0.90718(18) 0.0203(4) Uani 1 1 d .
C22 C 0.6090(2) 0.2257(2) 0.70462(18) 0.0233(5) Uani 1 1 d .
C23 C 0.9786(2) 0.5369(2) 0.70408(19) 0.0237(5) Uani 1 1 d .
C24 C 0.9504(2) 0.6001(2) 0.79039(18) 0.0212(5) Uani 1 1 d .
C25 C 1.0444(2) 0.6003(2) 0.8425(2) 0.0271(5) Uani 1 1 d .
H25 H 1.1270 0.5591 0.8249 0.032 Uiso 1 1 calc R
C26 C 1.0141(2) 0.6624(2) 0.9209(2) 0.0283(5) Uani 1 1 d .
H26 H 1.0761 0.6608 0.9572 0.034 Uiso 1 1 calc R
C29 C 0.8293(2) 0.6646(2) 0.81506(19) 0.0220(5) Uani 1 1 d .
H29 H 0.7663 0.6632 0.7806 0.026 Uiso 1 1 calc R
N1 N 0.37065(19) -0.22448(17) 0.76390(15) 0.0204(4) Uani 1 1 d .
N2 N 0.3731(2) -0.34956(17) 0.66912(15) 0.0218(4) Uani 1 1 d .
N3 N 0.2941(2) 0.14849(18) 0.66256(16) 0.0253(4) Uani 1 1 d .
N4 N 0.1915(2) 0.1405(2) 0.54744(19) 0.0379(6) Uani 1 1 d .
O1 O 0.64719(19) 0.13608(19) 0.66989(18) 0.0418(5) Uani 1 1 d .
O2 O 0.49043(16) 0.26681(15) 0.73600(14) 0.0279(4) Uani 1 1 d .
O3 O 0.61922(18) 0.13999(15) 0.90654(13) 0.0294(4) Uani 1 1 d .
O9 O 1.08034(19) 0.5449(2) 0.63449(16) 0.0450(6) Uani 1 1 d .
O10 O 0.43707(16) 0.01376(14) 0.85443(13) 0.0190(3) Uani 1 1 d .
H10 H 0.505(3) 0.019(3) 0.817(2) 0.029 Uiso 1 1 d .
C27 C 0.7997(2) 0.7317(2) 0.89018(18) 0.0205(4) Uani 1 1 d .
C28 C 0.8924(2) 0.7270(2) 0.94598(18) 0.0208(5) Uani 1 1 d .
C30 C 0.8631(2) 0.7900(2) 1.03435(19) 0.0239(5) Uani 1 1 d .
C31 C 0.6717(2) 0.8091(2) 0.90398(19) 0.0219(5) Uani 1 1 d .
O5 O 0.65644(17) 0.88515(16) 0.95649(15) 0.0288(4) Uani 1 1 d .
O7 O 0.77813(17) 0.74769(16) 1.11780(14) 0.0286(4) Uani 1 1 d .
O6 O 0.59137(18) 0.79311(17) 0.85845(17) 0.0370(5) Uani 1 1 d .
O8 O 0.9274(2) 0.87373(19) 1.02129(17) 0.0448(5) Uani 1 1 d .
O4 O 0.6652(2) 0.26292(16) 0.98796(13) 0.0336(4) Uani 1 1 d .
O1W O 0.18600(19) -0.06741(19) 0.90043(18) 0.0367(5) Uani 1 1 d .
H1B H 0.158(4) -0.006(3) 0.919(3) 0.055 Uiso 1 1 d .
H1A H 0.125(4) -0.106(3) 0.923(3) 0.055 Uiso 1 1 d .

loop_
_atom_site_aniso_label
_atom_site_aniso_U_11
_atom_site_aniso_U_22
_atom_site_aniso_U_33
_atom_site_aniso_U_23
_atom_site_aniso_U_13
_atom_site_aniso_U_12
Zn1 0.02006(18) 0.01739(18) 0.02287(19) -0.01047(14) -0.00991(14) -0.00117(14)
Zn2 0.01875(14) 0.02202(14) 0.02336(14) -0.00915(10) -0.01041(10) -0.00300(10)
Zn3 0.02675(15) 0.01929(14) 0.01900(14) -0.00923(10) -0.01070(10) -0.00531(10)
C1 0.0344(15) 0.0511(17) 0.0337(15) -0.0182(13) -0.0071(12) -0.0134(13)
C2 0.0537(19) 0.068(2) 0.0292(15) -0.0219(15) -0.0095(13) -0.0164(17)
C3 0.0347(14) 0.0310(13) 0.0335(14) -0.0154(11) -0.0211(11) 0.0010(11)
C4 0.0294(14) 0.0584(19) 0.0482(17) -0.0279(15) -0.0209(13) 0.0085(13)
C5 0.0368(18) 0.077(3) 0.061(2) -0.0207(19) -0.0165(16) -0.0016(17)
C6 0.062(2) 0.065(2) 0.057(2) -0.0243(18) -0.0410(18) -0.0019(18)
C7 0.054(2) 0.064(2) 0.070(2) -0.0361(19) -0.0424(18) 0.0048(17)
C8 0.0356(14) 0.0225(12) 0.0282(13) -0.0115(10) -0.0192(11) 0.0042(10)
C9 0.0446(15) 0.0289(13) 0.0263(13) -0.0138(10) -0.0232(11) 0.0056(11)
C10 0.0203(11) 0.0212(11) 0.0201(11) -0.0112(8) -0.0089(9) -0.0007(9)
C11 0.0308(13) 0.0247(12) 0.0346(14) -0.0128(10) -0.0199(11) 0.0038(10)
C12 0.0539(18) 0.0325(15) 0.0396(16) -0.0032(12) -0.0225(14) -0.0030(13)
C13 0.0361(14) 0.0251(12) 0.0297(13) -0.0170(10) -0.0116(11) -0.0019(10)
C14 0.0312(13) 0.0293(12) 0.0284(13) -0.0179(10) -0.0122(10) -0.0009(10)
C15 0.0178(10) 0.0204(10) 0.0196(11) -0.0089(8) -0.0061(8) -0.0010(8)
C16 0.0173(10) 0.0226(11) 0.0231(11) -0.0116(9) -0.0091(8) -0.0006(9)
C17 0.0233(12) 0.0365(13) 0.0196(11) -0.0117(10) -0.0078(9) -0.0086(10)
C18 0.0245(12) 0.0335(13) 0.0192(11) -0.0089(10) -0.0032(9) -0.0098(10)
C19 0.0179(11) 0.0241(11) 0.0232(11) -0.0133(9) -0.0053(9) -0.0039(9)
C20 0.0206(11) 0.0246(11) 0.0194(11) -0.0114(9) -0.0067(8) -0.0037(9)
C21 0.0195(11) 0.0217(11) 0.0220(11) -0.0069(9) -0.0079(9) -0.0009(9)
C22 0.0257(12) 0.0282(12) 0.0216(11) -0.0070(9) -0.0105(9) -0.0088(10)
C23 0.0210(11) 0.0298(12) 0.0253(12) -0.0135(10) -0.0050(9) -0.0067(9)
C24 0.0204(11) 0.0241(11) 0.0243(11) -0.0126(9) -0.0046(9) -0.0071(9)
C25 0.0171(11) 0.0380(14) 0.0335(13) -0.0215(11) -0.0083(10) 0.0021(10)
C26 0.0223(12) 0.0412(15) 0.0320(13) -0.0199(11) -0.0138(10) -0.0009(10)
C29 0.0201(11) 0.0265(12) 0.0269(12) -0.0130(9) -0.0096(9) -0.0051(9)
N1 0.0248(10) 0.0204(9) 0.0228(10) -0.0112(8) -0.0120(8) -0.0005(8)
N2 0.0284(10) 0.0237(10) 0.0214(10) -0.0148(8) -0.0123(8) 0.0021(8)
N3 0.0263(10) 0.0292(11) 0.0293(11) -0.0133(9) -0.0147(8) -0.0029(8)
N4 0.0425(14) 0.0497(15) 0.0352(13) -0.0183(11) -0.0238(11) -0.0033(11)
O1 0.0360(11) 0.0461(12) 0.0561(13) -0.0356(10) -0.0057(9) -0.0110(9)
O2 0.0212(8) 0.0241(9) 0.0400(10) -0.0037(7) -0.0120(7) -0.0054(7)
O3 0.0387(10) 0.0284(9) 0.0258(9) -0.0049(7) -0.0099(8) -0.0162(8)
O9 0.0283(10) 0.0797(16) 0.0366(11) -0.0356(11) 0.0081(8) -0.0258(10)
O10 0.0203(8) 0.0192(8) 0.0227(8) -0.0086(6) -0.0091(6) -0.0035(6)
C27 0.0174(11) 0.0217(11) 0.0271(12) -0.0119(9) -0.0062(9) -0.0037(9)
C28 0.0193(11) 0.0243(11) 0.0245(11) -0.0131(9) -0.0058(9) -0.0050(9)
C30 0.0197(11) 0.0298(12) 0.0307(13) -0.0185(10) -0.0102(9) -0.0001(9)
C31 0.0196(11) 0.0228(11) 0.0289(12) -0.0120(9) -0.0084(9) -0.0036(9)
O5 0.0264(9) 0.0316(9) 0.0402(10) -0.0245(8) -0.0172(8) 0.0073(7)
O7 0.0287(9) 0.0327(9) 0.0277(9) -0.0151(7) -0.0056(7) -0.0016(7)
O6 0.0255(9) 0.0401(11) 0.0650(14) -0.0352(10) -0.0260(9) 0.0076(8)
O8 0.0412(11) 0.0516(13) 0.0532(13) -0.0368(11) 0.0025(10) -0.0224(10)
O4 0.0556(12) 0.0321(10) 0.0181(8) -0.0065(7) -0.0100(8) -0.0164(9)
O1W 0.0238(10) 0.0337(11) 0.0599(14) -0.0251(10) -0.0090(9) -0.0030(8)

loop_
_atom_type_symbol
_atom_type_description
_atom_type_scat_dispersion_real
_atom_type_scat_dispersion_imag
_atom_type_scat_source
C C 0.0033 0.0016 'International Tables Vol C Tables 4.2.6.8 and 6.1.1.4'
H H 0.0000 0.0000 'International Tables Vol C Tables 4.2.6.8 and 6.1.1.4'
N N 0.0061 0.0033 'International Tables Vol C Tables 4.2.6.8 and 6.1.1.4'
O O 0.0106 0.0060 'International Tables Vol C Tables 4.2.6.8 and 6.1.1.4'
Zn Zn 0.2839 1.4301 'International Tables Vol C Tables 4.2.6.8 and 6.1.1.4'

loop_
_geom_angle_atom_site_label_1
_geom_angle_atom_site_label_2
_geom_angle_atom_site_label_3
_geom_angle
_geom_angle_site_symmetry_1
_geom_angle_site_symmetry_3
O5 Zn1 O5 180.00(11) 2_667 1_545
O5 Zn1 O3 87.51(8) 2_667 2_657
O5 Zn1 O3 92.49(8) 1_545 2_657
O5 Zn1 O3 92.49(8) 2_667 .
O5 Zn1 O3 87.51(8) 1_545 .
O3 Zn1 O3 180.00(7) 2_657 .
O5 Zn1 O10 88.48(6) 2_667 .
O5 Zn1 O10 91.52(6) 1_545 .
O3 Zn1 O10 94.42(6) 2_657 .
O3 Zn1 O10 85.58(6) . .
O5 Zn1 O10 91.52(6) 2_667 2_657
O5 Zn1 O10 88.48(6) 1_545 2_657
O3 Zn1 O10 85.58(6) 2_657 2_657
O3 Zn1 O10 94.42(6) . 2_657
O10 Zn1 O10 180.000(1) . 2_657
O7 Zn2 O2 99.38(8) 2_667 .
O7 Zn2 O10 117.07(7) 2_667 .
O2 Zn2 O10 100.15(7) . .
O7 Zn2 N3 117.47(8) 2_667 .
O2 Zn2 N3 107.63(8) . .
O10 Zn2 N3 112.08(8) . .
O4 Zn3 O10 125.30(7) 2_657 .
O4 Zn3 N1 107.35(8) 2_657 .
O10 Zn3 N1 127.12(7) . .
O4 Zn3 O6 93.12(9) 2_657 1_545
O10 Zn3 O6 87.06(7) . 1_545
N1 Zn3 O6 95.38(7) . 1_545
O4 Zn3 O1W 88.49(9) 2_657 .
O10 Zn3 O1W 84.85(7) . .
N1 Zn3 O1W 92.52(8) . .
O6 Zn3 O1W 171.07(7) 1_545 .
C2 C1 N3 109.2(3) . .
C2 C1 H1 125.4 . .
N3 C1 H1 125.4 . .
C1 C2 N4 106.6(3) . .
C1 C2 H2 126.7 . .
N4 C2 H2 126.7 . .
N3 C3 N4 109.4(2) . .
N3 C3 C4 125.9(2) . .
N4 C3 C4 124.8(2) . .
C3 C4 C5 116.6(3) . .
C3 C4 H4A 108.1 . .
C5 C4 H4A 108.1 . .
C3 C4 H4B 108.1 . .
C5 C4 H4B 108.1 . .
H4A C4 H4B 107.3 . .
C4 C5 H5A 109.5 . .
C4 C5 H5B 109.5 . .
H5A C5 H5B 109.5 . .
C4 C5 H5C 109.5 . .
H5A C5 H5C 109.5 . .
H5B C5 H5C 109.5 . .
N4 C6 C7 111.8(3) . .
N4 C6 H6A 109.3 . .
C7 C6 H6A 109.3 . .
N4 C6 H6B 109.3 . .
C7 C6 H6B 109.3 . .
H6A C6 H6B 107.9 . .
C6 C7 C7 111.4(4) . 2_556
C6 C7 H7A 109.4 . .
C7 C7 H7A 109.4 2_556 .
C6 C7 H7B 109.4 . .
C7 C7 H7B 109.4 2_556 .
H7A C7 H7B 108.0 . .
C9 C8 N1 109.2(2) . .
C9 C8 H8 125.4 . .
N1 C8 H8 125.4 . .
C8 C9 N2 106.5(2) . .
C8 C9 H9 126.7 . .
N2 C9 H9 126.7 . .
N1 C10 N2 109.58(19) . .
N1 C10 C11 125.74(19) . .
N2 C10 C11 124.64(19) . .
C10 C11 C12 113.9(2) . .
C10 C11 H11A 108.8 . .
C12 C11 H11A 108.8 . .
C10 C11 H11B 108.8 . .
C12 C11 H11B 108.8 . .
H11A C11 H11B 107.7 . .
C11 C12 H12A 109.5 . .
C11 C12 H12B 109.5 . .
H12A C12 H12B 109.5 . .
C11 C12 H12C 109.5 . .
H12A C12 H12C 109.5 . .
H12B C12 H12C 109.5 . .
N2 C13 C14 112.5(2) . .
N2 C13 H13A 109.1 . .
C14 C13 H13A 109.1 . .
N2 C13 H13B 109.1 . .
C14 C13 H13B 109.1 . .
H13A C13 H13B 107.8 . .
C13 C14 C14 111.1(3) . 2_646
C13 C14 H14A 109.4 . .
C14 C14 H14A 109.4 2_646 .
C13 C14 H14B 109.4 . .
C14 C14 H14B 109.4 2_646 .
H14A C14 H14B 108.0 . .
C20 C15 C16 118.9(2) . .
C20 C15 C21 118.77(19) . .
C16 C15 C21 122.2(2) . .
C17 C16 C15 119.6(2) . .
C17 C16 C22 118.35(19) . .
C15 C16 C22 121.8(2) . .
C16 C17 C18 121.2(2) . .
C16 C17 H17 119.4 . .
C18 C17 H17 119.4 . .
C17 C18 C19 119.6(2) . .
C17 C18 H18 120.2 . .
C19 C18 H18 120.2 . .
C20 C19 C18 119.6(2) . .
C20 C19 C23 120.1(2) . .
C18 C19 C23 120.0(2) . .
C19 C20 C15 121.0(2) . .
C19 C20 H20 119.5 . .
C15 C20 H20 119.5 . .
O3 C21 O4 126.0(2) . .
O3 C21 C15 118.3(2) . .
O4 C21 C15 115.7(2) . .
O1 C22 O2 126.7(2) . .
O1 C22 C16 120.4(2) . .
O2 C22 C16 112.9(2) . .
O9 C23 C24 121.7(2) . .
O9 C23 C19 120.7(2) . .
C24 C23 C19 117.52(19) . .
C29 C24 C25 119.7(2) . .
C29 C24 C23 118.5(2) . .
C25 C24 C23 121.7(2) . .
C26 C25 C24 119.5(2) . .
C26 C25 H25 120.3 . .
C24 C25 H25 120.3 . .
C25 C26 C28 120.9(2) . .
C25 C26 H26 119.5 . .
C28 C26 H26 119.5 . .
C24 C29 C27 121.5(2) . .
C24 C29 H29 119.3 . .
C27 C29 H29 119.3 . .
C10 N1 C8 106.55(18) . .
C10 N1 Zn3 128.90(15) . .
C8 N1 Zn3 124.49(15) . .
C10 N2 C9 108.12(18) . .
C10 N2 C13 127.0(2) . .
C9 N2 C13 124.90(19) . .
C3 N3 C1 106.8(2) . .
C3 N3 Zn2 131.28(18) . .
C1 N3 Zn2 121.90(17) . .
C3 N4 C2 108.1(2) . .
C3 N4 C6 125.7(3) . .
C2 N4 C6 126.1(3) . .
C22 O2 Zn2 121.31(15) . .
C21 O3 Zn1 144.65(16) . .
Zn2 O10 Zn3 125.90(8) . .
Zn2 O10 Zn1 120.68(7) . .
Zn3 O10 Zn1 102.44(7) . .
Zn2 O10 H10 99(2) . .
Zn3 O10 H10 108(2) . .
Zn1 O10 H10 96(2) . .
C29 C27 C28 118.5(2) . .
C29 C27 C31 117.9(2) . .
C28 C27 C31 123.5(2) . .
C26 C28 C27 119.8(2) . .
C26 C28 C30 118.7(2) . .
C27 C28 C30 121.6(2) . .
O8 C30 O7 125.6(2) . .
O8 C30 C28 118.0(2) . .
O7 C30 C28 116.3(2) . .
O5 C31 O6 126.3(2) . .
O5 C31 C27 117.50(19) . .
O6 C31 C27 116.2(2) . .
C31 O5 Zn1 130.67(15) . 1_565
C30 O7 Zn2 126.68(16) . 2_667
C31 O6 Zn3 131.48(16) . 1_565
C21 O4 Zn3 117.24(16) . 2_657
Zn3 O1W H1B 127(3) . .
Zn3 O1W H1A 121(3) . .
H1B O1W H1A 104(4) . .

loop_
_geom_bond_atom_site_label_1
_geom_bond_atom_site_label_2
_geom_bond_distance
_geom_bond_site_symmetry_2
Zn1 O5 2.0145(16) 2_667
Zn1 O5 2.0145(16) 1_545
Zn1 O3 2.1254(17) 2_657
Zn1 O3 2.1254(17) .
Zn1 O10 2.2339(15) .
Zn1 O10 2.2339(15) 2_657
Zn2 O7 1.9351(17) 2_667
Zn2 O2 1.9549(17) .
Zn2 O10 1.9848(16) .
Zn2 N3 2.0087(19) .
Zn3 O4 1.9608(18) 2_657
Zn3 O10 1.9877(16) .
Zn3 N1 2.0160(18) .
Zn3 O6 2.1105(17) 1_545
Zn3 O1W 2.190(2) .
C1 C2 1.344(4) .
C1 N3 1.379(3) .
C1 H1 0.9300 .
C2 N4 1.373(4) .
C2 H2 0.9300 .
C3 N3 1.331(3) .
C3 N4 1.351(3) .
C3 C4 1.485(4) .
C4 C5 1.529(5) .
C4 H4A 0.9700 .
C4 H4B 0.9700 .
C5 H5A 0.9600 .
C5 H5B 0.9600 .
C5 H5C 0.9600 .
C6 N4 1.474(3) .
C6 C7 1.516(5) .
C6 H6A 0.9700 .
C6 H6B 0.9700 .
C7 C7 1.521(6) 2_556
C7 H7A 0.9700 .
C7 H7B 0.9700 .
C8 C9 1.354(3) .
C8 N1 1.376(3) .
C8 H8 0.9300 .
C9 N2 1.367(3) .
C9 H9 0.9300 .
C10 N1 1.334(3) .
C10 N2 1.352(3) .
C10 C11 1.491(3) .
C11 C12 1.520(4) .
C11 H11A 0.9700 .
C11 H11B 0.9700 .
C12 H12A 0.9600 .
C12 H12B 0.9600 .
C12 H12C 0.9600 .
C13 N2 1.477(3) .
C13 C14 1.517(3) .
C13 H13A 0.9700 .
C13 H13B 0.9700 .
C14 C14 1.526(4) 2_646
C14 H14A 0.9700 .
C14 H14B 0.9700 .
C15 C20 1.392(3) .
C15 C16 1.401(3) .
C15 C21 1.504(3) .
C16 C17 1.381(3) .
C16 C22 1.512(3) .
C17 C18 1.382(3) .
C17 H17 0.9300 .
C18 C19 1.389(3) .
C18 H18 0.9300 .
C19 C20 1.386(3) .
C19 C23 1.495(3) .
C20 H20 0.9300 .
C21 O3 1.243(3) .
C21 O4 1.259(3) .
C22 O1 1.229(3) .
C22 O2 1.266(3) .
C23 O9 1.209(3) .
C23 C24 1.489(3) .
C24 C29 1.382(3) .
C24 C25 1.388(3) .
C25 C26 1.385(3) .
C25 H25 0.9300 .
C26 C28 1.389(3) .
C26 H26 0.9300 .
C29 C27 1.390(3) .
C29 H29 0.9300 .
O10 H10 0.75(3) .
C27 C28 1.399(3) .
C27 C31 1.501(3) .
C28 C30 1.510(3) .
C30 O8 1.231(3) .
C30 O7 1.262(3) .
C31 O5 1.251(3) .
C31 O6 1.257(3) .
O5 Zn1 2.0145(16) 1_565
O7 Zn2 1.9351(17) 2_667
O6 Zn3 2.1105(17) 1_565
O4 Zn3 1.9608(18) 2_657
O1W H1B 0.81(4) .
O1W H1A 0.79(4) .

loop_
_geom_hbond_atom_site_label_D
_geom_hbond_atom_site_label_H
_geom_hbond_atom_site_label_A
_geom_hbond_distance_DH
_geom_hbond_distance_HA
_geom_hbond_distance_DA
_geom_hbond_angle_DHA
_geom_hbond_site_symmetry_A
O1W H1A O8 0.79(4) 2.15(4) 2.847(3) 148(4) 1_445
O1W H1B O8 0.81(4) 1.92(4) 2.722(3) 172(4) 2_667
O10 H10 O1 0.75(3) 2.37(3) 3.027(3) 147(3) .

loop_
_geom_torsion_atom_site_label_1
_geom_torsion_atom_site_label_2
_geom_torsion_atom_site_label_3
_geom_torsion_atom_site_label_4
_geom_torsion
_geom_torsion_site_symmetry_1
_geom_torsion_site_symmetry_4
N3 C1 C2 N4 -0.5(4) . .
N3 C3 C4 C5 -115.0(3) . .
N4 C3 C4 C5 65.9(4) . .
N4 C6 C7 C7 166.8(4) . 2_556
N1 C8 C9 N2 0.8(3) . .
N1 C10 C11 C12 95.4(3) . .
N2 C10 C11 C12 -82.1(3) . .
N2 C13 C14 C14 -173.1(2) . 2_646
C20 C15 C16 C17 0.2(3) . .
C21 C15 C16 C17 -177.0(2) . .
C20 C15 C16 C22 -174.3(2) . .
C21 C15 C16 C22 8.5(3) . .
C15 C16 C17 C18 0.8(4) . .
C22 C16 C17 C18 175.5(2) . .
C16 C17 C18 C19 -0.4(4) . .
C17 C18 C19 C20 -1.0(4) . .
C17 C18 C19 C23 172.7(2) . .
C18 C19 C20 C15 2.0(3) . .
C23 C19 C20 C15 -171.7(2) . .
C16 C15 C20 C19 -1.6(3) . .
C21 C15 C20 C19 175.7(2) . .
C20 C15 C21 O3 -161.3(2) . .
C16 C15 C21 O3 15.9(3) . .
C20 C15 C21 O4 17.0(3) . .
C16 C15 C21 O4 -165.8(2) . .
C17 C16 C22 O1 74.2(3) . .
C15 C16 C22 O1 -111.2(3) . .
C17 C16 C22 O2 -102.8(3) . .
C15 C16 C22 O2 71.8(3) . .
C20 C19 C23 O9 139.2(3) . .
C18 C19 C23 O9 -34.5(4) . .
C20 C19 C23 C24 -41.0(3) . .
C18 C19 C23 C24 145.3(2) . .
O9 C23 C24 C29 131.6(3) . .
C19 C23 C24 C29 -48.2(3) . .
O9 C23 C24 C25 -45.2(4) . .
C19 C23 C24 C25 134.9(3) . .
C29 C24 C25 C26 1.9(4) . .
C23 C24 C25 C26 178.8(2) . .
C24 C25 C26 C28 -1.8(4) . .
C25 C24 C29 C27 0.9(4) . .
C23 C24 C29 C27 -176.0(2) . .
N2 C10 N1 C8 0.1(3) . .
C11 C10 N1 C8 -177.7(2) . .
N2 C10 N1 Zn3 177.23(15) . .
C11 C10 N1 Zn3 -0.5(3) . .
C9 C8 N1 C10 -0.5(3) . .
C9 C8 N1 Zn3 -177.84(18) . .
O4 Zn3 N1 C10 -47.0(2) 2_657 .
O10 Zn3 N1 C10 138.37(19) . .
O6 Zn3 N1 C10 48.0(2) 1_545 .
O1W Zn3 N1 C10 -136.2(2) . .
O4 Zn3 N1 C8 129.7(2) 2_657 .
O10 Zn3 N1 C8 -44.9(2) . .
O6 Zn3 N1 C8 -135.3(2) 1_545 .
O1W Zn3 N1 C8 40.5(2) . .
N1 C10 N2 C9 0.4(3) . .
C11 C10 N2 C9 178.2(2) . .
N1 C10 N2 C13 -179.1(2) . .
C11 C10 N2 C13 -1.3(4) . .
C8 C9 N2 C10 -0.7(3) . .
C8 C9 N2 C13 178.8(2) . .
C14 C13 N2 C10 -110.0(3) . .
C14 C13 N2 C9 70.6(3) . .
N4 C3 N3 C1 0.0(3) . .
C4 C3 N3 C1 -179.2(3) . .
N4 C3 N3 Zn2 178.16(18) . .
C4 C3 N3 Zn2 -1.0(4) . .
C2 C1 N3 C3 0.3(3) . .
C2 C1 N3 Zn2 -178.1(2) . .
O7 Zn2 N3 C3 -26.4(3) 2_667 .
O2 Zn2 N3 C3 -137.4(2) . .
O10 Zn2 N3 C3 113.4(2) . .
O7 Zn2 N3 C1 151.5(2) 2_667 .
O2 Zn2 N3 C1 40.5(2) . .
O10 Zn2 N3 C1 -68.6(2) . .
N3 C3 N4 C2 -0.3(3) . .
C4 C3 N4 C2 178.9(3) . .
N3 C3 N4 C6 176.3(3) . .
C4 C3 N4 C6 -4.5(5) . .
C1 C2 N4 C3 0.5(4) . .
C1 C2 N4 C6 -176.1(3) . .
C7 C6 N4 C3 -94.9(4) . .
C7 C6 N4 C2 81.0(4) . .
O1 C22 O2 Zn2 25.4(3) . .
C16 C22 O2 Zn2 -157.89(15) . .
O7 Zn2 O2 C22 152.81(18) 2_667 .
O10 Zn2 O2 C22 32.93(19) . .
N3 Zn2 O2 C22 -84.30(19) . .
O4 C21 O3 Zn1 14.7(4) . .
C15 C21 O3 Zn1 -167.22(19) . .
O5 Zn1 O3 C21 55.9(3) 2_667 .
O5 Zn1 O3 C21 -124.1(3) 1_545 .
O7 Zn2 O10 Zn3 100.14(11) 2_667 .
O2 Zn2 O10 Zn3 -153.75(10) . .
N3 Zn2 O10 Zn3 -39.89(13) . .
O7 Zn2 O10 Zn1 -37.48(12) 2_667 .
O2 Zn2 O10 Zn1 68.63(10) . .
N3 Zn2 O10 Zn1 -177.50(9) . .
O4 Zn3 O10 Zn2 -119.11(11) 2_657 .
N1 Zn3 O10 Zn2 54.63(14) . .
O6 Zn3 O10 Zn2 149.15(11) 1_545 .
O1W Zn3 O10 Zn2 -34.63(11) . .
O4 Zn3 O10 Zn1 24.47(12) 2_657 .
N1 Zn3 O10 Zn1 -161.79(7) . .
O6 Zn3 O10 Zn1 -67.27(8) 1_545 .
O1W Zn3 O10 Zn1 108.94(8) . .
O5 Zn1 O10 Zn2 31.68(10) 2_667 .
O5 Zn1 O10 Zn2 -148.32(10) 1_545 .
O3 Zn1 O10 Zn2 119.07(10) 2_657 .
O3 Zn1 O10 Zn2 -60.93(10) . .
O5 Zn1 O10 Zn3 -114.32(8) 2_667 .
O5 Zn1 O10 Zn3 65.68(8) 1_545 .
O3 Zn1 O10 Zn3 -26.93(8) 2_657 .
O3 Zn1 O10 Zn3 153.07(8) . .
C24 C29 C27 C28 -3.9(3) . .
C24 C29 C27 C31 173.7(2) . .
C25 C26 C28 C27 -1.3(4) . .
C25 C26 C28 C30 178.2(2) . .
C29 C27 C28 C26 4.1(3) . .
C31 C27 C28 C26 -173.4(2) . .
C29 C27 C28 C30 -175.4(2) . .
C31 C27 C28 C30 7.1(4) . .
C26 C28 C30 O8 66.8(3) . .
C27 C28 C30 O8 -113.8(3) . .
C26 C28 C30 O7 -109.9(3) . .
C27 C28 C30 O7 69.5(3) . .
C29 C27 C31 O5 -167.0(2) . .
C28 C27 C31 O5 10.6(3) . .
C29 C27 C31 O6 11.0(3) . .
C28 C27 C31 O6 -171.5(2) . .
O6 C31 O5 Zn1 5.7(4) . 1_565
C27 C31 O5 Zn1 -176.62(16) . 1_565
O8 C30 O7 Zn2 37.3(4) . 2_667
C28 C30 O7 Zn2 -146.23(17) . 2_667
O5 C31 O6 Zn3 -16.1(4) . 1_565
C27 C31 O6 Zn3 166.20(17) . 1_565
O3 C21 O4 Zn3 7.4(3) . 2_657
C15 C21 O4 Zn3 -170.73(15) . 2_657
